data_7044665
loop_
_publ_author_name
'Xiao, Ying-Hui'
'Deng, Zhaopeng'
'Zhu, Zhi-Biao'
'Huo, Li-Hua'
'Gao, Shan'

_publ_section_title
;
 Rare Earth Metal-Organic Complexes Constructed from Hydroxyl and Carboxyl
 Modified Arenesulfonate: Syntheses, Structure Evolutions, Ultraviolet,
 Visible and Near-Infrared Luminescence
;
_journal_name_full 'Dalton Transactions'
_journal_paper_doi 10.1039/C7DT03254D
_journal_year 2017
_chemical_formula_moiety 'C19 H13 La N2 O7 S'
_chemical_formula_sum 'C19 H13 La N2 O7 S'
_chemical_formula_weight 552.28
_chemical_name_systematic
; 
 ? 
;
_space_group_IT_number 14
_symmetry_cell_setting monoclinic
_symmetry_space_group_name_Hall '-P 2ybc'
_symmetry_space_group_name_H-M 'P 1 21/c 1'
_atom_sites_solution_hydrogens geom
_atom_sites_solution_primary direct
_atom_sites_solution_secondary difmap
_audit_creation_method SHELXL-97
_audit_update_record
;
2017-05-13 deposited with the CCDC.
2017-11-06 downloaded from the CCDC.
;
_cell_angle_alpha 90.00
_cell_angle_beta 102.318(3)
_cell_angle_gamma 90.00
_cell_formula_units_Z 4
_cell_length_a 12.0291(4)
_cell_length_b 8.5249(3)
_cell_length_c 18.2684(7)
_cell_measurement_reflns_used 3170
_cell_measurement_temperature 295(2)
_cell_measurement_theta_max 27.56
_cell_measurement_theta_min 3.30
_cell_volume 1830.24(11)
_computing_cell_refinement
;
CrysAlis Pro (Agilent, 2013)
;
_computing_data_collection
;
CrysAlis Pro (Agilent, 2013)
;
_computing_data_reduction
;
CrysAlis Pro (Agilent, 2013)
;
_computing_molecular_graphics '(K. Brandenburg, Diamond 3.1, 2009)'
_computing_publication_material '(K. Brandenburg, Diamond 3.1, 2009)'
_computing_structure_refinement 'SHELXL-97 (Sheldrick, 1997)'
_computing_structure_solution 'SHELXS-97 (Sheldrick, 1990)'
_diffrn_ambient_temperature 295(2)
_diffrn_detector_area_resol_mean 16.1954
_diffrn_measured_fraction_theta_full 0.991
_diffrn_measured_fraction_theta_max 0.988
_diffrn_measurement_device_type 'Xcalibur, Eos'
_diffrn_measurement_method '\w scans'
_diffrn_radiation_monochromator graphite
_diffrn_radiation_source 'Enhance (Mo) X-ray Source'
_diffrn_radiation_type MoK\a
_diffrn_radiation_wavelength 0.71073
_diffrn_reflns_av_R_equivalents 0.0275
_diffrn_reflns_av_sigmaI/netI 0.0532
_diffrn_reflns_limit_h_max 15
_diffrn_reflns_limit_h_min -10
_diffrn_reflns_limit_k_max 9
_diffrn_reflns_limit_k_min -11
_diffrn_reflns_limit_l_max 23
_diffrn_reflns_limit_l_min -20
_diffrn_reflns_number 6444
_diffrn_reflns_theta_full 26.00
_diffrn_reflns_theta_max 27.56
_diffrn_reflns_theta_min 3.30
_exptl_absorpt_coefficient_mu 2.497
_exptl_absorpt_correction_T_max 0.7058
_exptl_absorpt_correction_T_min 0.5974
_exptl_absorpt_correction_type multi-scan
_exptl_absorpt_process_details
; 
CrysAlis Pro (Agilent, 2013)
Empirical absorption correction using spherical harmonics,
 implemented in SCALE3 ABSPACK scaling algorithm. 
;
_exptl_crystal_colour colorless
_exptl_crystal_density_diffrn 2.004
_exptl_crystal_density_method 'not measured'
_exptl_crystal_description block
_exptl_crystal_F_000 1080
_exptl_crystal_size_max 0.23
_exptl_crystal_size_mid 0.19
_exptl_crystal_size_min 0.15
_refine_diff_density_max 0.693
_refine_diff_density_min -0.618
_refine_diff_density_rms 0.116
_refine_ls_extinction_method none
_refine_ls_goodness_of_fit_ref 1.054
_refine_ls_hydrogen_treatment mixed
_refine_ls_matrix_type full
_refine_ls_number_parameters 277
_refine_ls_number_reflns 4176
_refine_ls_number_restraints 3
_refine_ls_restrained_S_all 1.054
_refine_ls_R_factor_all 0.0395
_refine_ls_R_factor_gt 0.0296
_refine_ls_shift/su_max 0.001
_refine_ls_shift/su_mean 0.000
_refine_ls_structure_factor_coef Fsqd
_refine_ls_weighting_details 'calc w=1/[\s^2^(Fo^2^)+(0.0102P)^2^+0.0000P] where P=(Fo^2^+2Fc^2^)/3'
_refine_ls_weighting_scheme calc
_refine_ls_wR_factor_gt 0.0537
_refine_ls_wR_factor_ref 0.0591
_reflns_number_gt 3500
_reflns_number_total 4176
_reflns_threshold_expression >2sigma(I)
_cod_data_source_file c7dt03254d2.cif
_cod_data_source_block 6-La
_cod_original_sg_symbol_H-M 'P 21/c'
_cod_database_code 7044665

loop_
_symmetry_equiv_pos_as_xyz
'x, y, z'
'-x, y+1/2, -z+1/2'
'-x, -y, -z'
'x, -y-1/2, z-1/2'

loop_
_atom_site_label
_atom_site_type_symbol
_atom_site_fract_x
_atom_site_fract_y
_atom_site_fract_z
_atom_site_U_iso_or_equiv
_atom_site_adp_type
_atom_site_occupancy
_atom_site_symmetry_multiplicity
_atom_site_calc_flag
_atom_site_refinement_flags
La1 La 0.880376(14) 0.45877(2) 0.200492(11) 0.01576(6) Uani 1 1 d .
S1 S 1.18189(6) 0.37294(10) 0.32952(5) 0.01817(18) Uani 1 1 d .
O1 O 1.07859(18) 0.3988(3) 0.27157(13) 0.0252(6) Uani 1 1 d .
O1W O 0.8430(2) 0.2238(3) 0.28204(15) 0.0285(6) Uani 1 1 d D
H1W1 H 0.808(2) 0.149(3) 0.2571(19) 0.043 Uiso 1 1 d D
H1W2 H 0.901(2) 0.190(3) 0.3125(17) 0.043 Uiso 1 1 d D
O2 O 1.23255(17) 0.2205(3) 0.32049(14) 0.0227(5) Uani 1 1 d .
O3 O 1.26196(19) 0.5011(3) 0.33252(14) 0.0268(6) Uani 1 1 d .
O4 O 1.03927(17) 0.1246(3) 0.37851(13) 0.0208(5) Uani 1 1 d .
O5 O 0.96516(18) 0.2432(3) 0.63292(14) 0.0240(5) Uani 1 1 d .
O6 O 1.09964(19) 0.4180(3) 0.67966(14) 0.0267(6) Uani 1 1 d .
N1 N 0.6571(2) 0.4258(3) 0.20416(18) 0.0262(7) Uani 1 1 d .
N2 N 0.7260(2) 0.3927(3) 0.07226(17) 0.0244(7) Uani 1 1 d .
C1 C 1.1409(2) 0.3631(4) 0.41593(18) 0.0159(7) Uani 1 1 d .
C2 C 1.0751(2) 0.2329(4) 0.42997(19) 0.0165(7) Uani 1 1 d .
C3 C 1.0498(3) 0.2260(4) 0.50088(19) 0.0181(7) Uani 1 1 d .
H3 H 1.0094 0.1401 0.5128 0.022 Uiso 1 1 calc R
C4 C 1.0824(3) 0.3418(4) 0.55417(19) 0.0181(7) Uani 1 1 d .
C5 C 1.1468(2) 0.4680(4) 0.53867(19) 0.0170(7) Uani 1 1 d .
H5 H 1.1701 0.5455 0.5745 0.020 Uiso 1 1 calc R
C6 C 1.1760(2) 0.4774(4) 0.46984(19) 0.0174(7) Uani 1 1 d .
H6 H 1.2197 0.5612 0.4595 0.021 Uiso 1 1 calc R
C7 C 1.0458(3) 0.3329(4) 0.6275(2) 0.0193(7) Uani 1 1 d .
C8 C 0.6204(3) 0.4585(5) 0.2653(3) 0.0378(10) Uani 1 1 d .
H8 H 0.6722 0.4970 0.3066 0.045 Uiso 1 1 calc R
C9 C 0.5061(4) 0.4380(5) 0.2714(3) 0.0467(12) Uani 1 1 d .
H9 H 0.4828 0.4659 0.3150 0.056 Uiso 1 1 calc R
C10 C 0.4317(3) 0.3770(5) 0.2124(3) 0.0499(13) Uani 1 1 d .
H10 H 0.3567 0.3589 0.2159 0.060 Uiso 1 1 calc R
C11 C 0.4662(3) 0.3414(5) 0.1468(3) 0.0417(12) Uani 1 1 d .
C12 C 0.3917(4) 0.2828(6) 0.0806(3) 0.0612(16) Uani 1 1 d .
H12 H 0.3167 0.2591 0.0821 0.073 Uiso 1 1 calc R
C13 C 0.4268(4) 0.2613(6) 0.0169(3) 0.0656(17) Uani 1 1 d .
H13 H 0.3763 0.2202 -0.0243 0.079 Uiso 1 1 calc R
C14 C 0.5398(3) 0.2996(5) 0.0102(3) 0.0426(12) Uani 1 1 d .
C15 C 0.5774(4) 0.2912(5) -0.0564(3) 0.0538(14) Uani 1 1 d .
H15 H 0.5284 0.2555 -0.0996 0.065 Uiso 1 1 calc R
C16 C 0.6848(4) 0.3345(5) -0.0590(3) 0.0471(12) Uani 1 1 d .
H16 H 0.7100 0.3315 -0.1037 0.056 Uiso 1 1 calc R
C17 C 0.7567(3) 0.3836(5) 0.0074(2) 0.0346(10) Uani 1 1 d .
H17 H 0.8308 0.4117 0.0057 0.041 Uiso 1 1 calc R
C18 C 0.6169(3) 0.3529(4) 0.0750(2) 0.0280(9) Uani 1 1 d .
C19 C 0.5806(3) 0.3718(4) 0.1437(2) 0.0264(8) Uani 1 1 d .

loop_
_atom_site_aniso_label
_atom_site_aniso_U_11
_atom_site_aniso_U_22
_atom_site_aniso_U_33
_atom_site_aniso_U_23
_atom_site_aniso_U_13
_atom_site_aniso_U_12
La1 0.01830(10) 0.01885(11) 0.01051(11) -0.00051(8) 0.00395(7) -0.00080(7)
S1 0.0198(4) 0.0216(4) 0.0134(4) 0.0007(4) 0.0044(3) -0.0009(3)
O1 0.0252(12) 0.0350(14) 0.0126(13) 0.0019(12) -0.0021(10) 0.0038(11)
O1W 0.0301(14) 0.0214(13) 0.0319(17) 0.0014(12) 0.0020(11) -0.0004(11)
O2 0.0257(12) 0.0214(13) 0.0233(15) -0.0005(11) 0.0105(10) 0.0026(10)
O3 0.0307(13) 0.0273(14) 0.0243(15) 0.0002(12) 0.0101(11) -0.0091(10)
O4 0.0257(12) 0.0223(12) 0.0150(13) -0.0075(11) 0.0055(10) -0.0064(10)
O5 0.0275(12) 0.0259(13) 0.0199(14) 0.0041(11) 0.0080(10) -0.0031(10)
O6 0.0364(14) 0.0289(14) 0.0159(14) -0.0042(11) 0.0081(11) -0.0051(11)
N1 0.0238(15) 0.0289(17) 0.0265(19) 0.0056(15) 0.0070(13) -0.0007(12)
N2 0.0227(15) 0.0252(16) 0.0237(18) 0.0000(14) 0.0011(12) 0.0014(12)
C1 0.0150(15) 0.0200(17) 0.0124(18) 0.0015(14) 0.0021(12) 0.0014(13)
C2 0.0172(15) 0.0194(17) 0.0122(18) -0.0026(14) 0.0013(13) 0.0016(13)
C3 0.0216(16) 0.0166(16) 0.0169(19) -0.0001(14) 0.0057(13) -0.0017(13)
C4 0.0204(16) 0.0210(18) 0.0129(18) 0.0015(14) 0.0035(13) 0.0039(13)
C5 0.0210(16) 0.0168(16) 0.0121(18) -0.0025(14) 0.0011(13) -0.0004(13)
C6 0.0189(16) 0.0142(16) 0.0183(19) 0.0009(14) 0.0020(13) 0.0004(12)
C7 0.0228(17) 0.0188(17) 0.0143(19) 0.0038(15) -0.0006(14) 0.0062(14)
C8 0.037(2) 0.044(3) 0.034(3) 0.009(2) 0.0125(19) 0.0029(18)
C9 0.048(3) 0.051(3) 0.051(3) 0.018(3) 0.033(2) 0.013(2)
C10 0.027(2) 0.052(3) 0.075(4) 0.018(3) 0.021(2) -0.003(2)
C11 0.0198(19) 0.035(2) 0.070(4) 0.011(2) 0.008(2) -0.0023(16)
C12 0.024(2) 0.058(3) 0.095(5) -0.005(3) -0.004(3) -0.010(2)
C13 0.036(3) 0.068(4) 0.080(5) -0.021(3) -0.016(3) -0.016(2)
C14 0.036(2) 0.032(2) 0.050(3) -0.008(2) -0.012(2) -0.0011(18)
C15 0.062(3) 0.045(3) 0.040(3) -0.019(2) -0.021(2) 0.005(2)
C16 0.060(3) 0.055(3) 0.023(3) -0.007(2) 0.000(2) 0.018(2)
C17 0.038(2) 0.041(2) 0.023(2) -0.002(2) 0.0020(17) 0.0118(18)
C18 0.0297(19) 0.024(2) 0.026(2) -0.0036(17) -0.0037(16) 0.0027(15)
C19 0.0211(17) 0.0189(18) 0.037(2) 0.0063(18) 0.0013(16) -0.0005(14)

loop_
_atom_type_symbol
_atom_type_description
_atom_type_scat_dispersion_real
_atom_type_scat_dispersion_imag
_atom_type_scat_source
C C 0.0033 0.0016 'International Tables Vol C Tables 4.2.6.8 and 6.1.1.4'
H H 0.0000 0.0000 'International Tables Vol C Tables 4.2.6.8 and 6.1.1.4'
N N 0.0061 0.0033 'International Tables Vol C Tables 4.2.6.8 and 6.1.1.4'
O O 0.0106 0.0060 'International Tables Vol C Tables 4.2.6.8 and 6.1.1.4'
S S 0.1246 0.1234 'International Tables Vol C Tables 4.2.6.8 and 6.1.1.4'
La La -0.2871 2.4523 'International Tables Vol C Tables 4.2.6.8 and 6.1.1.4'

loop_
_geom_angle_atom_site_label_1
_geom_angle_atom_site_label_2
_geom_angle_atom_site_label_3
_geom_angle
_geom_angle_site_symmetry_1
_geom_angle_site_symmetry_3
O4 La1 O6 108.72(8) 2_755 3_766
O4 La1 O5 81.10(8) 2_755 4_565
O6 La1 O5 142.54(8) 3_766 4_565
O4 La1 O1 88.33(8) 2_755 .
O6 La1 O1 73.60(8) 3_766 .
O5 La1 O1 70.60(8) 4_565 .
O4 La1 O1W 162.66(8) 2_755 .
O6 La1 O1W 79.02(8) 3_766 .
O5 La1 O1W 83.61(8) 4_565 .
O1 La1 O1W 78.89(8) . .
O4 La1 O2 70.49(7) 2_755 2_755
O6 La1 O2 72.86(8) 3_766 2_755
O5 La1 O2 141.80(8) 4_565 2_755
O1 La1 O2 131.29(7) . 2_755
O1W La1 O2 126.83(7) . 2_755
O4 La1 N1 127.67(8) 2_755 .
O6 La1 N1 85.97(9) 3_766 .
O5 La1 N1 117.22(8) 4_565 .
O1 La1 N1 143.21(9) . .
O1W La1 N1 67.19(8) . .
O2 La1 N1 66.66(8) 2_755 .
O4 La1 N2 83.74(8) 2_755 .
O6 La1 N2 142.71(8) 3_766 .
O5 La1 N2 72.73(8) 4_565 .
O1 La1 N2 143.25(8) . .
O1W La1 N2 99.49(8) . .
O2 La1 N2 79.13(8) 2_755 .
N1 La1 N2 60.18(9) . .
O3 S1 O2 112.66(14) . .
O3 S1 O1 111.58(15) . .
O2 S1 O1 111.22(14) . .
O3 S1 C1 108.31(15) . .
O2 S1 C1 105.27(15) . .
O1 S1 C1 107.42(14) . .
S1 O1 La1 165.45(15) . .
La1 O1W H1W1 114(3) . .
La1 O1W H1W2 115(3) . .
H1W1 O1W H1W2 110.7(17) . .
S1 O2 La1 124.31(12) . 2_745
C2 O4 La1 137.39(19) . 2_745
C7 O5 La1 151.0(2) . 4_566
C7 O6 La1 151.5(2) . 3_766
C8 N1 C19 118.1(3) . .
C8 N1 La1 120.8(3) . .
C19 N1 La1 121.1(2) . .
C17 N2 C18 118.3(3) . .
C17 N2 La1 121.1(2) . .
C18 N2 La1 120.2(2) . .
C6 C1 C2 121.3(3) . .
C6 C1 S1 120.3(2) . .
C2 C1 S1 118.4(2) . .
O4 C2 C3 121.9(3) . .
O4 C2 C1 121.9(3) . .
C3 C2 C1 116.2(3) . .
C4 C3 C2 122.6(3) . .
C4 C3 H3 118.7 . .
C2 C3 H3 118.7 . .
C3 C4 C5 119.7(3) . .
C3 C4 C7 120.0(3) . .
C5 C4 C7 120.3(3) . .
C6 C5 C4 119.5(3) . .
C6 C5 H5 120.3 . .
C4 C5 H5 120.3 . .
C5 C6 C1 120.6(3) . .
C5 C6 H6 119.7 . .
C1 C6 H6 119.7 . .
O5 C7 O6 124.8(3) . .
O5 C7 C4 118.7(3) . .
O6 C7 C4 116.4(3) . .
N1 C8 C9 123.3(4) . .
N1 C8 H8 118.4 . .
C9 C8 H8 118.4 . .
C10 C9 C8 118.4(4) . .
C10 C9 H9 120.8 . .
C8 C9 H9 120.8 . .
C9 C10 C11 120.4(4) . .
C9 C10 H10 119.8 . .
C11 C10 H10 119.8 . .
C10 C11 C19 118.1(4) . .
C10 C11 C12 124.0(4) . .
C19 C11 C12 117.9(5) . .
C13 C12 C11 121.8(4) . .
C13 C12 H12 119.1 . .
C11 C12 H12 119.1 . .
C12 C13 C14 121.9(4) . .
C12 C13 H13 119.0 . .
C14 C13 H13 119.0 . .
C15 C14 C18 118.2(4) . .
C15 C14 C13 123.9(4) . .
C18 C14 C13 117.9(5) . .
C16 C15 C14 120.6(4) . .
C16 C15 H15 119.7 . .
C14 C15 H15 119.7 . .
C15 C16 C17 118.0(4) . .
C15 C16 H16 121.0 . .
C17 C16 H16 121.0 . .
N2 C17 C16 124.1(4) . .
N2 C17 H17 118.0 . .
C16 C17 H17 118.0 . .
N2 C18 C14 120.8(4) . .
N2 C18 C19 118.9(3) . .
C14 C18 C19 120.3(4) . .
N1 C19 C11 121.7(4) . .
N1 C19 C18 118.2(3) . .
C11 C19 C18 120.0(4) . .

loop_
_geom_bond_atom_site_label_1
_geom_bond_atom_site_label_2
_geom_bond_distance
_geom_bond_site_symmetry_2
La1 O4 2.369(2) 2_755
La1 O6 2.394(2) 3_766
La1 O5 2.463(2) 4_565
La1 O1 2.512(2) .
La1 O1W 2.592(3) .
La1 O2 2.598(2) 2_755
La1 N1 2.715(3) .
La1 N2 2.720(3) .
S1 O3 1.450(2) .
S1 O2 1.459(2) .
S1 O1 1.467(2) .
S1 C1 1.753(3) .
O1W H1W1 0.85(4) .
O1W H1W2 0.85(4) .
O2 La1 2.598(2) 2_745
O4 C2 1.323(4) .
O4 La1 2.369(2) 2_745
O5 C7 1.256(4) .
O5 La1 2.463(2) 4_566
O6 C7 1.261(4) .
O6 La1 2.394(2) 3_766
N1 C8 1.316(5) .
N1 C19 1.359(5) .
N2 C17 1.316(5) .
N2 C18 1.367(4) .
C1 C6 1.386(4) .
C1 C2 1.418(4) .
C2 C3 1.394(4) .
C3 C4 1.383(4) .
C3 H3 0.9300 .
C4 C5 1.390(4) .
C4 C7 1.498(5) .
C5 C6 1.378(5) .
C5 H5 0.9300 .
C6 H6 0.9300 .
C8 C9 1.413(5) .
C8 H8 0.9300 .
C9 C10 1.350(6) .
C9 H9 0.9300 .
C10 C11 1.383(6) .
C10 H10 0.9300 .
C11 C19 1.413(5) .
C11 C12 1.434(6) .
C12 C13 1.331(7) .
C12 H12 0.9300 .
C13 C14 1.429(6) .
C13 H13 0.9300 .
C14 C15 1.387(7) .
C14 C18 1.414(5) .
C15 C16 1.354(6) .
C15 H15 0.9300 .
C16 C17 1.395(5) .
C16 H16 0.9300 .
C17 H17 0.9300 .
C18 C19 1.422(5) .

loop_
_geom_hbond_atom_site_label_D
_geom_hbond_atom_site_label_H
_geom_hbond_atom_site_label_A
_geom_hbond_distance_DH
_geom_hbond_distance_HA
_geom_hbond_distance_DA
_geom_hbond_angle_DHA
_geom_hbond_site_symmetry_A
O1W H1W1 O3 0.85(4) 2.094(16) 2.907(4) 162(4) 2_745
O1W H1W1 O1 0.85(4) 2.65(3) 3.149(3) 119(3) 2_745
O1W H1W2 O4 0.85(4) 1.915(10) 2.760(3) 176(4) .

loop_
_geom_torsion_atom_site_label_1
_geom_torsion_atom_site_label_2
_geom_torsion_atom_site_label_3
_geom_torsion_atom_site_label_4
_geom_torsion
_geom_torsion_site_symmetry_1
_geom_torsion_site_symmetry_4
O3 S1 O1 La1 -104.8(6) . .
O2 S1 O1 La1 128.5(6) . .
C1 S1 O1 La1 13.8(6) . .
O4 La1 O1 S1 131.0(6) 2_755 .
O6 La1 O1 S1 20.9(6) 3_766 .
O5 La1 O1 S1 -147.9(6) 4_565 .
O1W La1 O1 S1 -60.8(6) . .
O2 La1 O1 S1 69.0(6) 2_755 .
N1 La1 O1 S1 -38.1(7) . .
N2 La1 O1 S1 -151.8(5) . .
O3 S1 O2 La1 -173.92(15) . 2_745
O1 S1 O2 La1 -47.8(2) . 2_745
C1 S1 O2 La1 68.25(18) . 2_745
O4 La1 N1 C8 -119.3(3) 2_755 .
O6 La1 N1 C8 -8.7(3) 3_766 .
O5 La1 N1 C8 140.5(3) 4_565 .
O1 La1 N1 C8 46.8(3) . .
O1W La1 N1 C8 71.1(3) . .
O2 La1 N1 C8 -81.7(3) 2_755 .
N2 La1 N1 C8 -172.3(3) . .
O4 La1 N1 C19 62.2(3) 2_755 .
O6 La1 N1 C19 172.8(3) 3_766 .
O5 La1 N1 C19 -38.0(3) 4_565 .
O1 La1 N1 C19 -131.7(2) . .
O1W La1 N1 C19 -107.4(3) . .
O2 La1 N1 C19 99.8(3) 2_755 .
N2 La1 N1 C19 9.2(2) . .
O4 La1 N2 C17 36.3(3) 2_755 .
O6 La1 N2 C17 149.2(3) 3_766 .
O5 La1 N2 C17 -46.3(3) 4_565 .
O1 La1 N2 C17 -42.4(3) . .
O1W La1 N2 C17 -126.5(3) . .
O2 La1 N2 C17 107.5(3) 2_755 .
N1 La1 N2 C17 176.7(3) . .
O4 La1 N2 C18 -150.2(3) 2_755 .
O6 La1 N2 C18 -37.3(3) 3_766 .
O5 La1 N2 C18 127.2(3) 4_565 .
O1 La1 N2 C18 131.1(2) . .
O1W La1 N2 C18 47.0(3) . .
O2 La1 N2 C18 -79.0(2) 2_755 .
N1 La1 N2 C18 -9.7(2) . .
O3 S1 C1 C6 6.4(3) . .
O2 S1 C1 C6 127.1(3) . .
O1 S1 C1 C6 -114.3(3) . .
O3 S1 C1 C2 -171.3(2) . .
O2 S1 C1 C2 -50.6(3) . .
O1 S1 C1 C2 68.1(3) . .
La1 O4 C2 C3 -127.6(3) 2_745 .
La1 O4 C2 C1 52.8(4) 2_745 .
C6 C1 C2 O4 178.7(3) . .
S1 C1 C2 O4 -3.7(4) . .
C6 C1 C2 C3 -0.9(4) . .
S1 C1 C2 C3 176.7(2) . .
O4 C2 C3 C4 -177.1(3) . .
C1 C2 C3 C4 2.5(4) . .
C2 C3 C4 C5 -2.6(5) . .
C2 C3 C4 C7 175.9(3) . .
C3 C4 C5 C6 1.0(5) . .
C7 C4 C5 C6 -177.5(3) . .
C4 C5 C6 C1 0.6(5) . .
C2 C1 C6 C5 -0.6(5) . .
S1 C1 C6 C5 -178.1(2) . .
La1 O5 C7 O6 -46.2(6) 4_566 .
La1 O5 C7 C4 134.0(4) 4_566 .
La1 O6 C7 O5 -14.8(7) 3_766 .
La1 O6 C7 C4 165.1(3) 3_766 .
C3 C4 C7 O5 -16.9(4) . .
C5 C4 C7 O5 161.6(3) . .
C3 C4 C7 O6 163.3(3) . .
C5 C4 C7 O6 -18.2(4) . .
C19 N1 C8 C9 1.0(6) . .
La1 N1 C8 C9 -177.6(3) . .
N1 C8 C9 C10 2.3(6) . .
C8 C9 C10 C11 -2.4(7) . .
C9 C10 C11 C19 -0.5(6) . .
C9 C10 C11 C12 -177.2(4) . .
C10 C11 C12 C13 174.8(5) . .
C19 C11 C12 C13 -1.9(7) . .
C11 C12 C13 C14 -1.8(8) . .
C12 C13 C14 C15 -174.6(5) . .
C12 C13 C14 C18 3.8(7) . .
C18 C14 C15 C16 -0.6(7) . .
C13 C14 C15 C16 177.8(4) . .
C14 C15 C16 C17 1.6(7) . .
C18 N2 C17 C16 -0.6(6) . .
La1 N2 C17 C16 173.1(3) . .
C15 C16 C17 N2 -1.0(7) . .
C17 N2 C18 C14 1.6(5) . .
La1 N2 C18 C14 -172.1(3) . .
C17 N2 C18 C19 -176.0(3) . .
La1 N2 C18 C19 10.3(4) . .
C15 C14 C18 N2 -1.0(6) . .
C13 C14 C18 N2 -179.5(4) . .
C15 C14 C18 C19 176.5(4) . .
C13 C14 C18 C19 -2.0(6) . .
C8 N1 C19 C11 -4.0(5) . .
La1 N1 C19 C11 174.5(3) . .
C8 N1 C19 C18 173.1(3) . .
La1 N1 C19 C18 -8.3(4) . .
C10 C11 C19 N1 3.8(6) . .
C12 C11 C19 N1 -179.2(4) . .
C10 C11 C19 C18 -173.3(4) . .
C12 C11 C19 C18 3.7(6) . .
N2 C18 C19 N1 -1.4(5) . .
C14 C18 C19 N1 -178.9(3) . .
N2 C18 C19 C11 175.9(3) . .
C14 C18 C19 C11 -1.7(5) . .
